data_4315704
loop_
_publ_author_name
'Kenji Matsumoto'
'Keita Suzuki'
'Toshiaki Tsukuda'
'Taro Tsubomura'

_publ_contact_author_address
;
 3-3-1 Kichijoji-kitamachi, Musashino, Tokyo, 180-8633, Japan
;
_publ_contact_author_email tsubomura@st.seikei.ac.jp
_publ_contact_author_fax +81-422-37-3871
_publ_contact_author_name 'Taro Tsubomura'
_publ_contact_author_phone +81-422-37-3752
_publ_section_title
;
 A Chiral 2,6-Bis(Oxazolinyl)Pyridine Ligand with Amide Groups to Form
 Isomorphous Complexes through All the Lanthanoid Series
;
_journal_name_full 'Inorganic Chemistry'
_journal_page_first 4717
_journal_page_last 4719
_journal_paper_doi 10.1021/ic901743q
_journal_volume 49
_journal_year 2010
_chemical_absolute_configuration rmad
_chemical_formula_moiety 'C42 H60 Ho N13 O18 '
_chemical_formula_sum 'C42 H60 Ho N13 O18'
_chemical_formula_weight 1199.94
_chemical_name_common '[Ho((S,S)-tBu-pbxa)2](NO3)3'
_space_group_IT_number 18
_symmetry_cell_setting orthorhombic
_symmetry_Int_Tables_number 18
_symmetry_space_group_name_Hall 'P 2 2ab'
_symmetry_space_group_name_H-M 'P 21 21 2'
_cell_angle_alpha 90.0000
_cell_angle_beta 90.0000
_cell_angle_gamma 90.0000
_cell_formula_units_Z 2
_cell_length_a 21.1080(13)
_cell_length_b 12.6039(10)
_cell_length_c 10.9408(7)
_cell_measurement_reflns_used 7911
_cell_measurement_temperature 123.1
_cell_measurement_theta_max 27.5
_cell_measurement_theta_min 3.1
_cell_volume 2910.7(3)
_computing_cell_refinement CrystalClear
_computing_data_collection CrystalClear
_computing_data_reduction CrystalStructure
_computing_publication_material 'CrystalStructure 3.8'
_computing_structure_refinement SHELXL
_computing_structure_solution SIR2004
_diffrn_ambient_temperature 123.1
_diffrn_detector_area_resol_mean 7.31
_diffrn_measured_fraction_theta_full 0.991
_diffrn_measured_fraction_theta_max 0.991
_diffrn_measurement_device_type 'Rigaku Saturn'
_diffrn_measurement_method \w
_diffrn_radiation_type 'Mo K\a'
_diffrn_radiation_wavelength 0.71070
_diffrn_reflns_av_R_equivalents 0.063
_diffrn_reflns_limit_h_max 27
_diffrn_reflns_limit_h_min -27
_diffrn_reflns_limit_k_max 16
_diffrn_reflns_limit_k_min -15
_diffrn_reflns_limit_l_max 14
_diffrn_reflns_limit_l_min -14
_diffrn_reflns_number 26635
_diffrn_reflns_theta_full 27.48
_diffrn_reflns_theta_max 27.48
_exptl_absorpt_coefficient_mu 1.435
_exptl_absorpt_correction_T_max 0.699
_exptl_absorpt_correction_T_min 0.444
_exptl_absorpt_correction_type numerical
_exptl_absorpt_process_details
;
    Higashi, T. (1999). Program for Absorption Correction.
    Rigaku Corporation, Tokyo, Japan.
;
_exptl_crystal_colour pink
_exptl_crystal_density_diffrn 1.369
_exptl_crystal_density_method 'not measured'
_exptl_crystal_description prism
_exptl_crystal_F_000 1228.00
_exptl_crystal_size_max 0.50
_exptl_crystal_size_mid 0.50
_exptl_crystal_size_min 0.25
_refine_diff_density_max 2.55
_refine_diff_density_min -0.47
_refine_ls_abs_structure_details 'Flack, H. D. (1983), Acta Cryst. A39, 876-881.  2814 Friedel Pairs'
_refine_ls_abs_structure_Flack -0.013(14)
_refine_ls_extinction_method none
_refine_ls_goodness_of_fit_ref 1.217
_refine_ls_hydrogen_treatment constr
_refine_ls_number_parameters 354
_refine_ls_number_reflns 6527
_refine_ls_R_factor_gt 0.0380
_refine_ls_shift/su_max 0.0000
_refine_ls_structure_factor_coef Fsqd
_refine_ls_weighting_details 'w = 1/[\s^2^(Fo^2^)+(0.0498P)^2^+4.5265P] where P=(Fo^2^+2Fc^2^)/3'
_refine_ls_weighting_scheme calc
_refine_ls_wR_factor_ref 0.1216
_reflns_number_gt 6131
_reflns_number_total 6527
_reflns_threshold_expression F^2^>2.0\s(F^2^)
_cod_data_source_file ic901743q_si_002_11.cif
_cod_data_source_block '__0124_tBu-pbxa_Ho_NO3'
_cod_original_formula_sum 'C42 H60 Ho N13 O18 '
_cod_database_code 4315704

loop_
_symmetry_equiv_pos_site_id
_symmetry_equiv_pos_as_xyz
1 +X,+Y,+Z
2 1/2+X,1/2-Y,-Z
3 1/2-X,1/2+Y,-Z
4 -X,-Y,+Z

loop_
_atom_site_label
_atom_site_type_symbol
_atom_site_fract_x
_atom_site_fract_y
_atom_site_fract_z
_atom_site_U_iso_or_equiv
_atom_site_adp_type
_atom_site_occupancy
_atom_site_symmetry_multiplicity
_atom_site_calc_flag
_atom_site_refinement_flags
_atom_site_disorder_assembly
_atom_site_disorder_group
Ho(1) Ho 0.5000 0.0000 0.69826(3) 0.01295(10) Uani 1.00 2 d S . .
O(1) O 0.4249(2) -0.2659(3) 0.4657(4) 0.0287(10) Uani 1.00 1 d . . .
O(2) O 0.39602(19) 0.0336(3) 0.6137(3) 0.0210(9) Uani 1.00 1 d . . .
O(3) O 0.6426(2) -0.1673(4) 0.9369(4) 0.0233(11) Uani 1.00 1 d . . .
O(4) O 0.57831(18) 0.1177(3) 0.7963(4) 0.0193(8) Uani 1.00 1 d . . .
O(5) O 0.8210(2) 0.5935(3) 0.8072(4) 0.0301(10) Uani 1.00 1 d . . .
O(6) O 0.7337(2) 0.5681(4) 0.7092(4) 0.0376(12) Uani 1.00 1 d . . .
O(7) O 0.7321(2) 0.5842(3) 0.9055(4) 0.0272(9) Uani 1.00 1 d . . .
O(8) O 0.5660(6) -0.1643(9) 0.2837(10) 0.056(3) Uani 0.50 1 d P . .
O(9) O 0.5078(6) -0.0328(6) 0.2172(7) 0.035(2) Uani 0.50 1 d P . .
O(10) O 0.5057(8) -0.1925(11) 0.1374(12) 0.081(4) Uani 0.50 1 d P . .
O(11) O 0.0000 0.0000 0.6803(7) 0.064(2) Uani 1.00 2 d S . .
N(1) N 0.5325(2) -0.1997(3) 0.6954(4) 0.0156(9) Uani 1.00 1 d . . .
N(2) N 0.4664(2) -0.1097(3) 0.5197(4) 0.0162(9) Uani 1.00 1 d . . .
N(3) N 0.30892(19) -0.0007(6) 0.5018(4) 0.0245(9) Uani 1.00 1 d . . .
N(4) N 0.5573(2) -0.0716(3) 0.8762(4) 0.0162(9) Uani 1.00 1 d . . .
N(5) N 0.6359(2) 0.1702(4) 0.9584(6) 0.0223(13) Uani 1.00 1 d . . .
N(6) N 0.7619(2) 0.5822(3) 0.8078(4) 0.0208(9) Uani 1.00 1 d . . .
N(7) N 0.5246(5) -0.1290(9) 0.2134(10) 0.031(2) Uani 0.50 1 d P . .
C(1) C 0.5130(2) -0.2646(4) 0.6054(5) 0.0154(11) Uani 1.00 1 d . . .
C(2) C 0.5337(2) -0.3685(4) 0.5923(6) 0.0224(11) Uani 1.00 1 d . . .
C(3) C 0.5783(3) -0.4053(4) 0.6772(5) 0.0246(13) Uani 1.00 1 d . . .
C(4) C 0.5985(2) -0.3410(4) 0.7707(5) 0.0221(12) Uani 1.00 1 d . . .
C(5) C 0.5740(2) -0.2384(4) 0.7763(5) 0.0171(11) Uani 1.00 1 d . . .
C(6) C 0.4676(2) -0.2088(4) 0.5270(5) 0.0175(11) Uani 1.00 1 d . . .
C(7) C 0.3857(3) -0.1860(4) 0.3995(6) 0.0277(14) Uani 1.00 1 d . . .
C(8) C 0.4113(2) -0.0805(4) 0.4440(5) 0.0175(11) Uani 1.00 1 d . . .
C(9) C 0.3699(2) -0.0109(5) 0.5279(4) 0.0178(11) Uani 1.00 1 d . . .
C(10) C 0.2651(3) 0.0628(7) 0.5755(8) 0.055(2) Uani 1.00 1 d . . .
C(11) C 0.2841(5) 0.1768(9) 0.5719(17) 0.143(8) Uani 1.00 1 d . . .
C(12) C 0.1985(3) 0.0458(8) 0.5204(8) 0.068(3) Uani 1.00 1 d . . .
C(13) C 0.2649(3) 0.0182(14) 0.7074(7) 0.110(6) Uani 1.00 1 d . . .
C(14) C 0.5902(2) -0.1568(4) 0.8681(5) 0.0170(11) Uani 1.00 1 d . . .
C(15) C 0.6468(2) -0.0691(4) 1.0072(5) 0.0216(12) Uani 1.00 1 d . . .
C(16) C 0.5891(2) -0.0029(7) 0.9649(4) 0.0183(9) Uani 1.00 1 d . . .
C(17) C 0.6019(2) 0.1034(4) 0.8991(5) 0.0191(11) Uani 1.00 1 d . . .
C(18) C 0.6515(3) 0.2816(5) 0.9212(7) 0.0377(17) Uani 1.00 1 d . . .
C(19) C 0.6844(3) 0.3312(5) 1.0308(7) 0.0428(19) Uani 1.00 1 d . . .
C(20) C 0.5903(5) 0.3398(6) 0.8966(11) 0.077(3) Uani 1.00 1 d . . .
C(21) C 0.6952(5) 0.2798(7) 0.8106(8) 0.066(2) Uani 1.00 1 d . . .
H(1) H 0.5183 -0.4128 0.5286 0.027 Uiso 1.00 1 c R . .
H(2) H 0.5947 -0.4752 0.6701 0.030 Uiso 1.00 1 c R . .
H(3) H 0.6282 -0.3656 0.8295 0.026 Uiso 1.00 1 c R . .
H(4) H 0.3403 -0.1938 0.4203 0.033 Uiso 1.00 1 c R . .
H(5) H 0.3909 -0.1931 0.3099 0.033 Uiso 1.00 1 c R . .
H(6) H 0.4259 -0.0376 0.3724 0.021 Uiso 1.00 1 c R . .
H(7) H 0.2940 -0.0337 0.4370 0.029 Uiso 1.00 1 c R . .
H(8) H 0.3143 0.1912 0.6379 0.171 Uiso 1.00 1 c R . .
H(9) H 0.2465 0.2215 0.5825 0.171 Uiso 1.00 1 c R . .
H(10) H 0.3039 0.1926 0.4930 0.171 Uiso 1.00 1 c R . .
H(11) H 0.1904 0.0999 0.4581 0.082 Uiso 1.00 1 c R . .
H(12) H 0.1666 0.0514 0.5852 0.082 Uiso 1.00 1 c R . .
H(13) H 0.1962 -0.0248 0.4831 0.082 Uiso 1.00 1 c R . .
H(14) H 0.2320 -0.0363 0.7148 0.132 Uiso 1.00 1 c R . .
H(15) H 0.2562 0.0758 0.7653 0.132 Uiso 1.00 1 c R . .
H(16) H 0.3064 -0.0131 0.7257 0.132 Uiso 1.00 1 c R . .
H(17) H 0.6869 -0.0314 0.9895 0.026 Uiso 1.00 1 c R . .
H(18) H 0.6445 -0.0838 1.0960 0.026 Uiso 1.00 1 c R . .
H(19) H 0.5603 0.0096 1.0361 0.022 Uiso 1.00 1 c R . .
H(20) H 0.6517 0.1483 1.0284 0.027 Uiso 1.00 1 c R . .
H(21) H 0.6527 0.3645 1.0840 0.051 Uiso 1.00 1 c R . .
H(22) H 0.7146 0.3851 1.0027 0.051 Uiso 1.00 1 c R . .
H(23) H 0.7070 0.2762 1.0765 0.051 Uiso 1.00 1 c R . .
H(24) H 0.5781 0.3302 0.8109 0.092 Uiso 1.00 1 c R . .
H(25) H 0.5960 0.4156 0.9134 0.092 Uiso 1.00 1 c R . .
H(26) H 0.5569 0.3115 0.9497 0.092 Uiso 1.00 1 c R . .
H(27) H 0.7394 0.2802 0.8381 0.079 Uiso 1.00 1 c R . .
H(28) H 0.6872 0.3424 0.7599 0.079 Uiso 1.00 1 c R . .
H(29) H 0.6872 0.2155 0.7627 0.079 Uiso 1.00 1 c R . .

loop_
_atom_site_aniso_label
_atom_site_aniso_U_11
_atom_site_aniso_U_22
_atom_site_aniso_U_33
_atom_site_aniso_U_12
_atom_site_aniso_U_13
_atom_site_aniso_U_23
Ho(1) 0.01057(14) 0.01044(14) 0.01783(15) -0.00049(18) 0.0000 0.0000
O(1) 0.026(2) 0.020(2) 0.040(2) 0.0015(18) -0.0153(19) -0.0049(19)
O(2) 0.0187(19) 0.016(2) 0.028(2) 0.0020(14) -0.0068(17) -0.0067(15)
O(3) 0.018(2) 0.024(2) 0.027(2) 0.007(2) -0.0069(19) -0.005(2)
O(4) 0.0156(18) 0.0167(19) 0.026(2) -0.0011(15) -0.0036(17) 0.0006(19)
O(5) 0.020(2) 0.043(2) 0.027(2) -0.0052(19) -0.0009(19) 0.006(2)
O(6) 0.030(2) 0.062(3) 0.021(2) 0.013(2) -0.0098(19) -0.013(2)
O(7) 0.025(2) 0.036(2) 0.020(2) 0.0057(19) 0.0002(18) 0.001(2)
O(8) 0.086(9) 0.046(6) 0.037(6) 0.010(6) -0.026(6) -0.004(5)
O(9) 0.046(7) 0.033(5) 0.027(3) 0.001(5) 0.007(5) -0.002(2)
O(10) 0.065(8) 0.088(9) 0.090(8) -0.025(10) 0.008(9) -0.051(7)
O(11) 0.082(5) 0.058(4) 0.054(4) 0.003(6) 0.0000 0.0000
N(1) 0.011(2) 0.016(2) 0.020(2) -0.0034(17) 0.0020(19) 0.000(2)
N(2) 0.013(2) 0.014(2) 0.021(2) 0.0019(18) 0.0014(18) -0.0036(19)
N(3) 0.0165(19) 0.029(2) 0.028(2) 0.010(3) -0.0068(16) -0.014(4)
N(4) 0.016(2) 0.016(2) 0.017(2) -0.0022(18) -0.0021(18) -0.0016(18)
N(5) 0.027(3) 0.014(2) 0.026(3) -0.001(2) -0.008(2) -0.000(2)
N(6) 0.023(2) 0.020(2) 0.019(2) 0.0043(19) -0.002(2) 0.001(2)
N(7) 0.023(4) 0.040(6) 0.030(6) -0.006(4) 0.012(4) -0.006(5)
C(1) 0.011(3) 0.015(2) 0.020(2) -0.0012(18) 0.0019(19) -0.002(2)
C(2) 0.022(2) 0.018(2) 0.027(3) -0.001(2) 0.000(2) 0.000(2)
C(3) 0.027(3) 0.012(2) 0.035(3) 0.005(2) 0.002(2) 0.001(2)
C(4) 0.017(2) 0.019(2) 0.030(3) 0.004(2) 0.002(2) 0.007(2)
C(5) 0.017(2) 0.013(2) 0.021(2) -0.002(2) 0.003(2) 0.001(2)
C(6) 0.011(2) 0.021(2) 0.020(2) -0.003(2) 0.002(2) -0.002(2)
C(7) 0.027(3) 0.017(2) 0.039(3) 0.009(2) -0.017(2) -0.009(2)
C(8) 0.012(2) 0.022(2) 0.018(2) -0.003(2) -0.000(2) -0.001(2)
C(9) 0.018(2) 0.013(3) 0.023(2) 0.000(2) -0.0024(18) -0.002(2)
C(10) 0.022(3) 0.073(5) 0.069(5) 0.023(3) -0.021(3) -0.054(5)
C(11) 0.068(7) 0.076(7) 0.28(2) 0.056(6) -0.110(10) -0.129(11)
C(12) 0.027(3) 0.110(8) 0.067(5) 0.031(4) -0.018(3) -0.066(5)
C(13) 0.027(3) 0.262(19) 0.042(4) 0.046(7) -0.003(3) -0.071(10)
C(14) 0.017(2) 0.018(2) 0.016(2) -0.000(2) -0.000(2) 0.004(2)
C(15) 0.022(2) 0.014(2) 0.028(3) 0.001(2) -0.006(2) -0.001(2)
C(16) 0.017(2) 0.019(2) 0.019(2) -0.001(3) -0.0036(17) -0.003(4)
C(17) 0.014(2) 0.016(2) 0.027(3) 0.001(2) -0.002(2) -0.000(2)
C(18) 0.053(4) 0.019(3) 0.041(4) -0.014(3) -0.023(3) 0.009(3)
C(19) 0.050(4) 0.024(3) 0.054(4) -0.011(3) -0.028(3) -0.002(3)
C(20) 0.104(8) 0.017(3) 0.109(8) -0.001(4) -0.079(7) -0.001(4)
C(21) 0.100(7) 0.050(5) 0.047(5) -0.049(5) -0.005(5) 0.010(4)

loop_
_atom_type_symbol
_atom_type_description
_atom_type_scat_dispersion_real
_atom_type_scat_dispersion_imag
_atom_type_scat_source
C C 0.003 0.002
;
International Tables for Crystallography
(1992, Vol. C, Tables 4.2.6.8 and 6.1.1.4)
;
H H 0.000 0.000
;
International Tables for Crystallography
(1992, Vol. C, Table 6.1.1.4)
;
Ho Ho -0.218 4.678
;
International Tables for Crystallography
(1992, Vol. C, Tables 4.2.6.8 and 6.1.1.4)
;
N N 0.006 0.003
;
International Tables for Crystallography
(1992, Vol. C, Tables 4.2.6.8 and 6.1.1.4)
;
O O 0.011 0.006
;
International Tables for Crystallography
(1992, Vol. C, Tables 4.2.6.8 and 6.1.1.4)
;

loop_
_geom_angle_atom_site_label_1
_geom_angle_atom_site_label_2
_geom_angle_atom_site_label_3
_geom_angle
_geom_angle_publ_flag
_geom_angle_site_symmetry_1
_geom_angle_site_symmetry_2
_geom_angle_site_symmetry_3
O(2) Ho(1) O(2) 135.02(13) yes . . 4_655
O(2) Ho(1) O(4) 132.01(12) yes . . .
O(2) Ho(1) O(4) 70.33(13) yes . . 4_655
O(2) Ho(1) N(1) 113.73(13) yes . . .
O(2) Ho(1) N(1) 65.69(13) yes . . 4_655
O(2) Ho(1) N(2) 62.59(14) yes . . .
O(2) Ho(1) N(2) 82.05(14) yes . . 4_655
O(2) Ho(1) N(4) 144.27(14) yes . . .
O(2) Ho(1) N(4) 78.05(14) yes . . 4_655
O(2) Ho(1) O(4) 70.33(13) yes 4_655 . .
O(2) Ho(1) O(4) 132.01(12) yes 4_655 . 4_655
O(2) Ho(1) N(1) 65.69(13) yes 4_655 . .
O(2) Ho(1) N(1) 113.73(13) yes 4_655 . 4_655
O(2) Ho(1) N(2) 82.05(14) yes 4_655 . .
O(2) Ho(1) N(2) 62.59(14) yes 4_655 . 4_655
O(2) Ho(1) N(4) 78.05(14) yes 4_655 . .
O(2) Ho(1) N(4) 144.27(14) yes 4_655 . 4_655
O(4) Ho(1) O(4) 128.47(14) yes . . 4_655
O(4) Ho(1) N(1) 114.17(13) yes . . .
O(4) Ho(1) N(1) 66.49(13) yes . . 4_655
O(4) Ho(1) N(2) 149.75(14) yes . . .
O(4) Ho(1) N(2) 79.43(14) yes . . 4_655
O(4) Ho(1) N(4) 63.11(14) yes . . .
O(4) Ho(1) N(4) 76.41(14) yes . . 4_655
O(4) Ho(1) N(1) 66.49(13) yes 4_655 . .
O(4) Ho(1) N(1) 114.17(13) yes 4_655 . 4_655
O(4) Ho(1) N(2) 79.43(14) yes 4_655 . .
O(4) Ho(1) N(2) 149.75(14) yes 4_655 . 4_655
O(4) Ho(1) N(4) 76.41(14) yes 4_655 . .
O(4) Ho(1) N(4) 63.11(14) yes 4_655 . 4_655
N(1) Ho(1) N(1) 178.61(15) yes . . 4_655
N(1) Ho(1) N(2) 62.02(15) yes . . .
N(1) Ho(1) N(2) 116.75(15) yes . . 4_655
N(1) Ho(1) N(4) 61.78(15) yes . . .
N(1) Ho(1) N(4) 119.48(15) yes . . 4_655
N(1) Ho(1) N(2) 116.75(15) yes 4_655 . .
N(1) Ho(1) N(2) 62.02(15) yes 4_655 . 4_655
N(1) Ho(1) N(4) 119.48(15) yes 4_655 . .
N(1) Ho(1) N(4) 61.78(15) yes 4_655 . 4_655
N(2) Ho(1) N(2) 76.99(15) yes . . 4_655
N(2) Ho(1) N(4) 123.73(15) yes . . .
N(2) Ho(1) N(4) 133.00(15) yes . . 4_655
N(2) Ho(1) N(4) 133.00(15) yes 4_655 . .
N(2) Ho(1) N(4) 123.73(15) yes 4_655 . 4_655
N(4) Ho(1) N(4) 75.55(15) yes . . 4_655
C(6) O(1) C(7) 104.8(4) yes . . .
Ho(1) O(2) C(9) 128.5(3) yes . . .
C(14) O(3) C(15) 105.1(4) yes . . .
Ho(1) O(4) C(17) 125.0(3) yes . . .
O(9) O(9) N(7) 174.3(17) yes 4_655 . .
Ho(1) N(1) C(1) 121.0(3) yes . . .
Ho(1) N(1) C(5) 121.1(3) yes . . .
C(1) N(1) C(5) 117.6(4) yes . . .
Ho(1) N(2) C(6) 119.8(3) yes . . .
Ho(1) N(2) C(8) 121.7(3) yes . . .
C(6) N(2) C(8) 107.5(4) yes . . .
C(9) N(3) C(10) 123.2(5) yes . . .
Ho(1) N(4) C(14) 121.2(3) yes . . .
Ho(1) N(4) C(16) 122.2(4) yes . . .
C(14) N(4) C(16) 107.0(4) yes . . .
C(17) N(5) C(18) 127.0(6) yes . . .
O(5) N(6) O(6) 119.1(5) yes . . .
O(5) N(6) O(7) 120.4(4) yes . . .
O(6) N(6) O(7) 120.6(4) yes . . .
O(8) N(7) O(9) 121.2(11) yes . . .
O(8) N(7) O(10) 114.6(13) yes . . .
O(9) N(7) O(10) 124.0(12) yes . . .
N(1) C(1) C(2) 123.6(4) yes . . .
N(1) C(1) C(6) 109.7(4) yes . . .
C(2) C(1) C(6) 126.7(5) yes . . .
C(1) C(2) C(3) 117.0(5) yes . . .
C(2) C(3) C(4) 120.5(5) yes . . .
C(3) C(4) C(5) 117.7(5) yes . . .
N(1) C(5) C(4) 123.5(5) yes . . .
N(1) C(5) C(14) 110.3(4) yes . . .
C(4) C(5) C(14) 126.1(5) yes . . .
O(1) C(6) N(2) 119.5(5) yes . . .
O(1) C(6) C(1) 118.6(5) yes . . .
N(2) C(6) C(1) 121.9(5) yes . . .
O(1) C(7) C(8) 103.8(4) yes . . .
N(2) C(8) C(7) 104.1(4) yes . . .
N(2) C(8) C(9) 104.7(4) yes . . .
C(7) C(8) C(9) 119.2(4) yes . . .
O(2) C(9) N(3) 124.0(5) yes . . .
O(2) C(9) C(8) 117.5(4) yes . . .
N(3) C(9) C(8) 118.5(5) yes . . .
N(3) C(10) C(11) 110.0(8) yes . . .
N(3) C(10) C(12) 106.5(7) yes . . .
N(3) C(10) C(13) 108.5(7) yes . . .
C(11) C(10) C(12) 111.6(8) yes . . .
C(11) C(10) C(13) 112.0(11) yes . . .
C(12) C(10) C(13) 108.1(6) yes . . .
O(3) C(14) N(4) 119.3(5) yes . . .
O(3) C(14) C(5) 120.1(5) yes . . .
N(4) C(14) C(5) 120.3(5) yes . . .
O(3) C(15) C(16) 104.6(4) yes . . .
N(4) C(16) C(15) 103.9(5) yes . . .
N(4) C(16) C(17) 106.5(4) yes . . .
C(15) C(16) C(17) 118.0(4) yes . . .
O(4) C(17) N(5) 125.9(5) yes . . .
O(4) C(17) C(16) 118.6(4) yes . . .
N(5) C(17) C(16) 115.6(5) yes . . .
N(5) C(18) C(19) 105.8(6) yes . . .
N(5) C(18) C(20) 108.3(6) yes . . .
N(5) C(18) C(21) 109.6(6) yes . . .
C(19) C(18) C(20) 109.3(6) yes . . .
C(19) C(18) C(21) 110.9(6) yes . . .
C(20) C(18) C(21) 112.6(7) yes . . .
C(9) N(3) H(7) 118.4 no . . .
C(10) N(3) H(7) 118.4 no . . .
C(17) N(5) H(20) 116.5 no . . .
C(18) N(5) H(20) 116.5 no . . .
C(1) C(2) H(1) 121.5 no . . .
C(3) C(2) H(1) 121.5 no . . .
C(2) C(3) H(2) 119.7 no . . .
C(4) C(3) H(2) 119.7 no . . .
C(3) C(4) H(3) 121.2 no . . .
C(5) C(4) H(3) 121.2 no . . .
O(1) C(7) H(4) 111.0 no . . .
O(1) C(7) H(5) 111.0 no . . .
C(8) C(7) H(4) 111.0 no . . .
C(8) C(7) H(5) 111.0 no . . .
H(4) C(7) H(5) 109.0 no . . .
N(2) C(8) H(6) 109.4 no . . .
C(7) C(8) H(6) 109.4 no . . .
C(9) C(8) H(6) 109.4 no . . .
C(10) C(11) H(8) 109.5 no . . .
C(10) C(11) H(9) 109.5 no . . .
C(10) C(11) H(10) 109.5 no . . .
H(8) C(11) H(9) 109.5 no . . .
H(8) C(11) H(10) 109.5 no . . .
H(9) C(11) H(10) 109.5 no . . .
C(10) C(12) H(11) 109.5 no . . .
C(10) C(12) H(12) 109.5 no . . .
C(10) C(12) H(13) 109.5 no . . .
H(11) C(12) H(12) 109.5 no . . .
H(11) C(12) H(13) 109.5 no . . .
H(12) C(12) H(13) 109.5 no . . .
C(10) C(13) H(14) 109.5 no . . .
C(10) C(13) H(15) 109.5 no . . .
C(10) C(13) H(16) 109.5 no . . .
H(14) C(13) H(15) 109.5 no . . .
H(14) C(13) H(16) 109.5 no . . .
H(15) C(13) H(16) 109.5 no . . .
O(3) C(15) H(17) 110.8 no . . .
O(3) C(15) H(18) 110.8 no . . .
C(16) C(15) H(17) 110.8 no . . .
C(16) C(15) H(18) 110.8 no . . .
H(17) C(15) H(18) 108.9 no . . .
N(4) C(16) H(19) 109.3 no . . .
C(15) C(16) H(19) 109.3 no . . .
C(17) C(16) H(19) 109.3 no . . .
C(18) C(19) H(21) 109.5 no . . .
C(18) C(19) H(22) 109.5 no . . .
C(18) C(19) H(23) 109.5 no . . .
H(21) C(19) H(22) 109.5 no . . .
H(21) C(19) H(23) 109.5 no . . .
H(22) C(19) H(23) 109.5 no . . .
C(18) C(20) H(24) 109.5 no . . .
C(18) C(20) H(25) 109.5 no . . .
C(18) C(20) H(26) 109.5 no . . .
H(24) C(20) H(25) 109.5 no . . .
H(24) C(20) H(26) 109.5 no . . .
H(25) C(20) H(26) 109.5 no . . .
C(18) C(21) H(27) 109.5 no . . .
C(18) C(21) H(28) 109.5 no . . .
C(18) C(21) H(29) 109.5 no . . .
H(27) C(21) H(28) 109.5 no . . .
H(27) C(21) H(29) 109.5 no . . .
H(28) C(21) H(29) 109.5 no . . .

loop_
_geom_bond_atom_site_label_1
_geom_bond_atom_site_label_2
_geom_bond_distance
_geom_bond_publ_flag
_geom_bond_site_symmetry_1
_geom_bond_site_symmetry_2
Ho(1) O(2) 2.419(4) yes . .
Ho(1) O(2) 2.419(4) yes . 4_655
Ho(1) O(4) 2.466(3) yes . .
Ho(1) O(4) 2.466(3) yes . 4_655
Ho(1) N(1) 2.609(4) yes . .
Ho(1) N(1) 2.609(4) yes . 4_655
Ho(1) N(2) 2.496(4) yes . .
Ho(1) N(2) 2.496(4) yes . 4_655
Ho(1) N(4) 2.464(4) yes . .
Ho(1) N(4) 2.464(4) yes . 4_655
O(1) C(6) 1.334(7) yes . .
O(1) C(7) 1.490(7) yes . .
O(2) C(9) 1.224(7) yes . .
O(3) C(14) 1.344(7) yes . .
O(3) C(15) 1.460(7) yes . .
O(4) C(17) 1.243(7) yes . .
O(5) N(6) 1.256(6) yes . .
O(6) N(6) 1.244(6) yes . .
O(7) N(6) 1.241(6) yes . .
O(8) N(7) 1.246(16) yes . .
O(9) O(9) 0.890(13) yes . 4_655
O(9) N(7) 1.264(15) yes . .
O(10) N(7) 1.222(18) yes . .
N(1) C(1) 1.344(7) yes . .
N(1) C(5) 1.338(7) yes . .
N(2) C(6) 1.253(7) yes . .
N(2) C(8) 1.474(7) yes . .
N(3) C(9) 1.325(6) yes . .
N(3) C(10) 1.464(10) yes . .
N(4) C(14) 1.282(7) yes . .
N(4) C(16) 1.463(7) yes . .
N(5) C(17) 1.283(8) yes . .
N(5) C(18) 1.498(9) yes . .
C(1) C(2) 1.388(7) yes . .
C(1) C(6) 1.466(7) yes . .
C(2) C(3) 1.402(8) yes . .
C(3) C(4) 1.373(8) yes . .
C(4) C(5) 1.394(7) yes . .
C(5) C(14) 1.478(8) yes . .
C(7) C(8) 1.516(8) yes . .
C(8) C(9) 1.542(8) yes . .
C(10) C(11) 1.492(14) yes . .
C(10) C(12) 1.546(10) yes . .
C(10) C(13) 1.549(13) yes . .
C(15) C(16) 1.546(8) yes . .
C(16) C(17) 1.545(10) yes . .
C(18) C(19) 1.521(11) yes . .
C(18) C(20) 1.512(12) yes . .
C(18) C(21) 1.521(12) yes . .
N(3) H(7) 0.880 no . .
N(5) H(20) 0.880 no . .
C(2) H(1) 0.950 no . .
C(3) H(2) 0.950 no . .
C(4) H(3) 0.950 no . .
C(7) H(4) 0.990 no . .
C(7) H(5) 0.990 no . .
C(8) H(6) 1.000 no . .
C(11) H(8) 0.980 no . .
C(11) H(9) 0.980 no . .
C(11) H(10) 0.980 no . .
C(12) H(11) 0.980 no . .
C(12) H(12) 0.980 no . .
C(12) H(13) 0.980 no . .
C(13) H(14) 0.980 no . .
C(13) H(15) 0.980 no . .
C(13) H(16) 0.980 no . .
C(15) H(17) 0.990 no . .
C(15) H(18) 0.990 no . .
C(16) H(19) 1.000 no . .
C(19) H(21) 0.980 no . .
C(19) H(22) 0.980 no . .
C(19) H(23) 0.980 no . .
C(20) H(24) 0.980 no . .
C(20) H(25) 0.980 no . .
C(20) H(26) 0.980 no . .
C(21) H(27) 0.980 no . .
C(21) H(28) 0.980 no . .
C(21) H(29) 0.980 no . .

loop_
_geom_contact_atom_site_label_1
_geom_contact_atom_site_label_2
_geom_contact_distance
_geom_contact_publ_flag
_geom_contact_site_symmetry_1
_geom_contact_site_symmetry_2
O(1) C(12) 3.526(10) ? . 3_546
O(5) N(3) 3.587(6) ? . 2_556
O(5) N(5) 2.888(8) ? . 3_657
O(5) C(7) 2.888(8) ? . 2_556
O(5) C(8) 3.350(7) ? . 2_556
O(5) C(15) 2.965(7) ? . 3_657
O(5) C(16) 3.361(7) ? . 3_657
O(5) C(19) 3.483(8) ? . 3_657
O(6) N(3) 2.928(6) ? . 2_556
O(6) C(3) 3.316(7) ? . 1_565
O(6) C(4) 3.148(7) ? . 1_565
O(6) C(10) 3.587(10) ? . 2_556
O(6) C(11) 3.569(14) ? . 4_665
O(6) C(12) 2.987(11) ? . 2_556
O(7) N(5) 3.341(7) ? . 3_657
O(7) C(4) 3.318(7) ? . 1_565
O(7) C(15) 3.345(7) ? . 3_657
O(8) N(2) 3.400(13) ? . .
O(8) C(6) 3.423(13) ? . .
O(8) C(8) 3.580(13) ? . 4_655
O(9) N(2) 3.558(9) ? . .
O(9) C(8) 3.266(12) ? . .
O(9) C(8) 3.333(11) ? . 4_655
O(9) C(16) 3.272(11) ? . 1_554
O(9) C(16) 3.464(11) ? . 4_654
O(10) N(4) 3.417(15) ? . 1_554
O(10) N(5) 3.583(18) ? . 4_654
O(10) C(14) 3.473(16) ? . 1_554
O(10) C(16) 3.517(17) ? . 1_554
O(11) C(2) 3.485(9) ? . 2_446
O(11) C(2) 3.485(9) ? . 3_556
N(2) O(8) 3.400(13) ? . .
N(2) O(9) 3.558(9) ? . .
N(2) N(7) 3.578(12) ? . .
N(3) O(5) 3.587(6) ? . 2_456
N(3) O(6) 2.928(6) ? . 2_456
N(4) O(10) 3.417(15) ? . 1_556
N(5) O(5) 2.888(8) ? . 3_647
N(5) O(7) 3.341(7) ? . 3_647
N(5) O(10) 3.583(18) ? . 4_656
N(5) N(6) 3.527(8) ? . 3_647
N(6) N(5) 3.527(8) ? . 3_657
N(6) C(15) 3.384(7) ? . 3_657
N(7) N(2) 3.578(12) ? . .
N(7) C(8) 3.530(12) ? . .
N(7) C(15) 3.508(12) ? . 1_554
N(7) C(16) 3.430(12) ? . 1_554
C(2) O(11) 3.485(9) ? . 2_546
C(3) O(6) 3.316(7) ? . 1_545
C(4) O(6) 3.148(7) ? . 1_545
C(4) O(7) 3.318(7) ? . 1_545
C(6) O(8) 3.423(13) ? . .
C(7) O(5) 2.888(8) ? . 2_456
C(8) O(5) 3.350(7) ? . 2_456
C(8) O(8) 3.580(13) ? . 4_655
C(8) O(9) 3.266(12) ? . .
C(8) O(9) 3.333(11) ? . 4_655
C(8) N(7) 3.530(12) ? . .
C(10) O(6) 3.587(10) ? . 2_456
C(11) O(6) 3.569(14) ? . 4_665
C(12) O(1) 3.526(10) ? . 3_556
C(12) O(6) 2.987(11) ? . 2_456
C(14) O(10) 3.473(16) ? . 1_556
C(15) O(5) 2.965(7) ? . 3_647
C(15) O(7) 3.345(7) ? . 3_647
C(15) N(6) 3.384(7) ? . 3_647
C(15) N(7) 3.508(12) ? . 1_556
C(16) O(5) 3.361(7) ? . 3_647
C(16) O(9) 3.272(11) ? . 1_556
C(16) O(9) 3.464(11) ? . 4_656
C(16) O(10) 3.517(17) ? . 1_556
C(16) N(7) 3.430(12) ? . 1_556
C(19) O(5) 3.483(8) ? . 3_647

loop_
_geom_torsion_atom_site_label_1
_geom_torsion_atom_site_label_2
_geom_torsion_atom_site_label_3
_geom_torsion_atom_site_label_4
_geom_torsion
_geom_torsion_publ_flag
_geom_torsion_site_symmetry_1
_geom_torsion_site_symmetry_2
_geom_torsion_site_symmetry_3
_geom_torsion_site_symmetry_4
O(2) Ho(1) O(2) C(9) 43.0(5) ? . . 4_655 4_655
O(2) Ho(1) O(2) C(9) 43.0(5) ? 4_655 . . .
O(2) Ho(1) O(4) C(17) 125.2(4) ? . . . .
O(4) Ho(1) O(2) C(9) 148.1(4) ? . . . .
O(2) Ho(1) O(4) C(17) -101.3(4) ? . . 4_655 4_655
O(4) Ho(1) O(2) C(9) -87.3(4) ? 4_655 . . .
O(2) Ho(1) N(1) C(1) 32.8(4) ? . . . .
O(2) Ho(1) N(1) C(5) -153.8(3) ? . . . .
N(1) Ho(1) O(2) C(9) -35.6(5) ? . . . .
O(2) Ho(1) N(1) C(1) -97.6(4) ? . . 4_655 4_655
O(2) Ho(1) N(1) C(5) 75.7(4) ? . . 4_655 4_655
N(1) Ho(1) O(2) C(9) 143.0(5) ? 4_655 . . .
O(2) Ho(1) N(2) C(6) -125.4(4) ? . . . .
O(2) Ho(1) N(2) C(8) 14.2(3) ? . . . .
N(2) Ho(1) O(2) C(9) 0.7(4) ? . . . .
O(2) Ho(1) N(2) C(6) 83.4(4) ? . . 4_655 4_655
O(2) Ho(1) N(2) C(8) -137.1(4) ? . . 4_655 4_655
N(2) Ho(1) O(2) C(9) 80.1(5) ? 4_655 . . .
O(2) Ho(1) N(4) C(14) 112.4(4) ? . . . .
O(2) Ho(1) N(4) C(16) -105.7(3) ? . . . .
N(4) Ho(1) O(2) C(9) -109.8(5) ? . . . .
O(2) Ho(1) N(4) C(14) -48.3(4) ? . . 4_655 4_655
O(2) Ho(1) N(4) C(16) 93.5(3) ? . . 4_655 4_655
N(4) Ho(1) O(2) C(9) -152.8(5) ? 4_655 . . .
O(2) Ho(1) O(4) C(17) -101.3(4) ? 4_655 . . .
O(4) Ho(1) O(2) C(9) -87.3(4) ? . . 4_655 4_655
O(2) Ho(1) O(4) C(17) 125.2(4) ? 4_655 . 4_655 4_655
O(4) Ho(1) O(2) C(9) 148.1(4) ? 4_655 . 4_655 4_655
O(2) Ho(1) N(1) C(1) -97.6(4) ? 4_655 . . .
O(2) Ho(1) N(1) C(5) 75.7(4) ? 4_655 . . .
N(1) Ho(1) O(2) C(9) 143.0(5) ? . . 4_655 4_655
O(2) Ho(1) N(1) C(1) 32.8(4) ? 4_655 . 4_655 4_655
O(2) Ho(1) N(1) C(5) -153.8(3) ? 4_655 . 4_655 4_655
N(1) Ho(1) O(2) C(9) -35.6(5) ? 4_655 . 4_655 4_655
O(2) Ho(1) N(2) C(6) 83.4(4) ? 4_655 . . .
O(2) Ho(1) N(2) C(8) -137.1(4) ? 4_655 . . .
N(2) Ho(1) O(2) C(9) 80.1(4) ? . . 4_655 4_655
O(2) Ho(1) N(2) C(6) -125.4(4) ? 4_655 . 4_655 4_655
O(2) Ho(1) N(2) C(8) 14.2(3) ? 4_655 . 4_655 4_655
N(2) Ho(1) O(2) C(9) 0.7(4) ? 4_655 . 4_655 4_655
O(2) Ho(1) N(4) C(14) -48.3(4) ? 4_655 . . .
O(2) Ho(1) N(4) C(16) 93.5(3) ? 4_655 . . .
N(4) Ho(1) O(2) C(9) -152.8(5) ? . . 4_655 4_655
O(2) Ho(1) N(4) C(14) 112.4(4) ? 4_655 . 4_655 4_655
O(2) Ho(1) N(4) C(16) -105.7(3) ? 4_655 . 4_655 4_655
N(4) Ho(1) O(2) C(9) -109.8(5) ? 4_655 . 4_655 4_655
O(4) Ho(1) O(4) C(17) 27.3(4) ? . . 4_655 4_655
O(4) Ho(1) O(4) C(17) 27.3(4) ? 4_655 . . .
O(4) Ho(1) N(1) C(1) -150.2(3) ? . . . .
O(4) Ho(1) N(1) C(5) 23.1(4) ? . . . .
N(1) Ho(1) O(4) C(17) -51.1(4) ? . . . .
O(4) Ho(1) N(1) C(1) 86.5(3) ? . . 4_655 4_655
O(4) Ho(1) N(1) C(5) -100.1(4) ? . . 4_655 4_655
N(1) Ho(1) O(4) C(17) 130.3(4) ? 4_655 . . .
O(4) Ho(1) N(2) C(6) 107.3(4) ? . . . .
O(4) Ho(1) N(2) C(8) -113.2(4) ? . . . .
N(2) Ho(1) O(4) C(17) -126.5(4) ? . . . .
O(4) Ho(1) N(2) C(6) -52.2(4) ? . . 4_655 4_655
O(4) Ho(1) N(2) C(8) 87.4(3) ? . . 4_655 4_655
N(2) Ho(1) O(4) C(17) -165.8(4) ? 4_655 . . .
O(4) Ho(1) N(4) C(14) -122.1(4) ? . . . .
O(4) Ho(1) N(4) C(16) 19.7(3) ? . . . .
N(4) Ho(1) O(4) C(17) -15.0(4) ? . . . .
O(4) Ho(1) N(4) C(14) 90.7(4) ? . . 4_655 4_655
O(4) Ho(1) N(4) C(16) -127.4(3) ? . . 4_655 4_655
N(4) Ho(1) O(4) C(17) 65.4(4) ? 4_655 . . .
O(4) Ho(1) N(1) C(1) 86.5(3) ? 4_655 . . .
O(4) Ho(1) N(1) C(5) -100.1(4) ? 4_655 . . .
N(1) Ho(1) O(4) C(17) 130.3(4) ? . . 4_655 4_655
O(4) Ho(1) N(1) C(1) -150.2(3) ? 4_655 . 4_655 4_655
O(4) Ho(1) N(1) C(5) 23.1(4) ? 4_655 . 4_655 4_655
N(1) Ho(1) O(4) C(17) -51.1(4) ? 4_655 . 4_655 4_655
O(4) Ho(1) N(2) C(6) -52.2(4) ? 4_655 . . .
O(4) Ho(1) N(2) C(8) 87.4(3) ? 4_655 . . .
N(2) Ho(1) O(4) C(17) -165.8(4) ? . . 4_655 4_655
O(4) Ho(1) N(2) C(6) 107.3(4) ? 4_655 . 4_655 4_655
O(4) Ho(1) N(2) C(8) -113.2(4) ? 4_655 . 4_655 4_655
N(2) Ho(1) O(4) C(17) -126.5(4) ? 4_655 . 4_655 4_655
O(4) Ho(1) N(4) C(14) 90.7(4) ? 4_655 . . .
O(4) Ho(1) N(4) C(16) -127.4(3) ? 4_655 . . .
N(4) Ho(1) O(4) C(17) 65.4(4) ? . . 4_655 4_655
O(4) Ho(1) N(4) C(14) -122.1(4) ? 4_655 . 4_655 4_655
O(4) Ho(1) N(4) C(16) 19.7(3) ? 4_655 . 4_655 4_655
N(4) Ho(1) O(4) C(17) -15.0(4) ? 4_655 . 4_655 4_655
N(1) Ho(1) N(1) C(1) -32(5) ? . . 4_655 4_655
N(1) Ho(1) N(1) C(5) 141(5) ? . . 4_655 4_655
N(1) Ho(1) N(1) C(1) -32(5) ? 4_655 . . .
N(1) Ho(1) N(1) C(5) 141(5) ? 4_655 . . .
N(1) Ho(1) N(2) C(6) 16.7(4) ? . . . .
N(1) Ho(1) N(2) C(8) 156.3(4) ? . . . .
N(2) Ho(1) N(1) C(1) -3.7(3) ? . . . .
N(2) Ho(1) N(1) C(5) 169.6(4) ? . . . .
N(1) Ho(1) N(2) C(6) -164.0(4) ? . . 4_655 4_655
N(1) Ho(1) N(2) C(8) -24.4(4) ? . . 4_655 4_655
N(2) Ho(1) N(1) C(1) -60.1(4) ? 4_655 . . .
N(2) Ho(1) N(1) C(5) 113.2(4) ? 4_655 . . .
N(1) Ho(1) N(4) C(14) 20.4(4) ? . . . .
N(1) Ho(1) N(4) C(16) 162.2(4) ? . . . .
N(4) Ho(1) N(1) C(1) 173.2(4) ? . . . .
N(4) Ho(1) N(1) C(5) -13.4(3) ? . . . .
N(1) Ho(1) N(4) C(14) -158.9(4) ? . . 4_655 4_655
N(1) Ho(1) N(4) C(16) -17.1(4) ? . . 4_655 4_655
N(4) Ho(1) N(1) C(1) 122.2(3) ? 4_655 . . .
N(4) Ho(1) N(1) C(5) -64.5(4) ? 4_655 . . .
N(1) Ho(1) N(2) C(6) -164.0(4) ? 4_655 . . .
N(1) Ho(1) N(2) C(8) -24.4(4) ? 4_655 . . .
N(2) Ho(1) N(1) C(1) -60.1(4) ? . . 4_655 4_655
N(2) Ho(1) N(1) C(5) 113.2(4) ? . . 4_655 4_655
N(1) Ho(1) N(2) C(6) 16.7(4) ? 4_655 . 4_655 4_655
N(1) Ho(1) N(2) C(8) 156.3(4) ? 4_655 . 4_655 4_655
N(2) Ho(1) N(1) C(1) -3.7(3) ? 4_655 . 4_655 4_655
N(2) Ho(1) N(1) C(5) 169.6(4) ? 4_655 . 4_655 4_655
N(1) Ho(1) N(4) C(14) -158.9(4) ? 4_655 . . .
N(1) Ho(1) N(4) C(16) -17.1(4) ? 4_655 . . .
N(4) Ho(1) N(1) C(1) 122.2(3) ? . . 4_655 4_655
N(4) Ho(1) N(1) C(5) -64.5(4) ? . . 4_655 4_655
N(1) Ho(1) N(4) C(14) 20.4(4) ? 4_655 . 4_655 4_655
N(1) Ho(1) N(4) C(16) 162.2(4) ? 4_655 . 4_655 4_655
N(4) Ho(1) N(1) C(1) 173.2(4) ? 4_655 . 4_655 4_655
N(4) Ho(1) N(1) C(5) -13.4(3) ? 4_655 . 4_655 4_655
N(2) Ho(1) N(2) C(6) 146.9(4) ? . . 4_655 4_655
N(2) Ho(1) N(2) C(8) -73.5(3) ? . . 4_655 4_655
N(2) Ho(1) N(2) C(6) 146.9(4) ? 4_655 . . .
N(2) Ho(1) N(2) C(8) -73.5(3) ? 4_655 . . .
N(2) Ho(1) N(4) C(14) 23.6(5) ? . . . .
N(2) Ho(1) N(4) C(16) 165.4(3) ? . . . .
N(4) Ho(1) N(2) C(6) 13.5(4) ? . . . .
N(4) Ho(1) N(2) C(8) 153.1(3) ? . . . .
N(2) Ho(1) N(4) C(14) -81.1(4) ? . . 4_655 4_655
N(2) Ho(1) N(4) C(16) 60.8(4) ? . . 4_655 4_655
N(4) Ho(1) N(2) C(6) -88.7(4) ? 4_655 . . .
N(4) Ho(1) N(2) C(8) 50.8(4) ? 4_655 . . .
N(2) Ho(1) N(4) C(14) -81.1(4) ? 4_655 . . .
N(2) Ho(1) N(4) C(16) 60.8(4) ? 4_655 . . .
N(4) Ho(1) N(2) C(6) -88.7(4) ? . . 4_655 4_655
N(4) Ho(1) N(2) C(8) 50.8(4) ? . . 4_655 4_655
N(2) Ho(1) N(4) C(14) 23.6(5) ? 4_655 . 4_655 4_655
N(2) Ho(1) N(4) C(16) 165.4(3) ? 4_655 . 4_655 4_655
N(4) Ho(1) N(2) C(6) 13.5(4) ? 4_655 . 4_655 4_655
N(4) Ho(1) N(2) C(8) 153.1(3) ? 4_655 . 4_655 4_655
N(4) Ho(1) N(4) C(14) 156.0(4) ? . . 4_655 4_655
N(4) Ho(1) N(4) C(16) -62.2(3) ? . . 4_655 4_655
N(4) Ho(1) N(4) C(14) 156.0(4) ? 4_655 . . .
N(4) Ho(1) N(4) C(16) -62.2(3) ? 4_655 . . .
C(6) O(1) C(7) C(8) -4.4(6) ? . . . .
C(7) O(1) C(6) N(2) 0.9(7) ? . . . .
C(7) O(1) C(6) C(1) 178.3(4) ? . . . .
Ho(1) O(2) C(9) N(3) 167.3(5) ? . . . .
Ho(1) O(2) C(9) C(8) -14.3(8) ? . . . .
C(14) O(3) C(15) C(16) -0.7(5) ? . . . .
C(15) O(3) C(14) N(4) 0.1(5) ? . . . .
C(15) O(3) C(14) C(5) 174.6(5) ? . . . .
Ho(1) O(4) C(17) N(5) -170.0(4) ? . . . .
Ho(1) O(4) C(17) C(16) 8.9(7) ? . . . .
O(9) O(9) N(7) O(8) -151(11) ? 4_655 . . .
O(9) O(9) N(7) O(10) 34(12) ? 4_655 . . .
N(7) O(9) O(9) N(7) -141(14) ? . . 4_655 4_655
Ho(1) N(1) C(1) C(2) 173.4(4) ? . . . .
Ho(1) N(1) C(1) C(6) -6.8(5) ? . . . .
Ho(1) N(1) C(5) C(4) -172.5(4) ? . . . .
Ho(1) N(1) C(5) C(14) 6.4(6) ? . . . .
C(1) N(1) C(5) C(4) 1.1(8) ? . . . .
C(1) N(1) C(5) C(14) 180.0(4) ? . . . .
C(5) N(1) C(1) C(2) -0.2(6) ? . . . .
C(5) N(1) C(1) C(6) 179.6(4) ? . . . .
Ho(1) N(2) C(6) O(1) 147.8(4) ? . . . .
Ho(1) N(2) C(6) C(1) -29.5(7) ? . . . .
Ho(1) N(2) C(8) C(7) -149.5(3) ? . . . .
Ho(1) N(2) C(8) C(9) -23.6(5) ? . . . .
C(6) N(2) C(8) C(7) -5.6(6) ? . . . .
C(6) N(2) C(8) C(9) 120.3(5) ? . . . .
C(8) N(2) C(6) O(1) 3.1(7) ? . . . .
C(8) N(2) C(6) C(1) -174.1(4) ? . . . .
C(9) N(3) C(10) C(11) 63.6(11) ? . . . .
C(9) N(3) C(10) C(12) -175.3(7) ? . . . .
C(9) N(3) C(10) C(13) -59.2(10) ? . . . .
C(10) N(3) C(9) O(2) -2.0(11) ? . . . .
C(10) N(3) C(9) C(8) 179.6(6) ? . . . .
Ho(1) N(4) C(14) O(3) 147.4(4) ? . . . .
Ho(1) N(4) C(14) C(5) -27.0(7) ? . . . .
Ho(1) N(4) C(16) C(15) -147.4(3) ? . . . .
Ho(1) N(4) C(16) C(17) -22.1(5) ? . . . .
C(14) N(4) C(16) C(15) -1.0(5) ? . . . .
C(14) N(4) C(16) C(17) 124.3(5) ? . . . .
C(16) N(4) C(14) O(3) 0.6(7) ? . . . .
C(16) N(4) C(14) C(5) -173.8(4) ? . . . .
C(17) N(5) C(18) C(19) 171.7(6) ? . . . .
C(17) N(5) C(18) C(20) 54.6(9) ? . . . .
C(17) N(5) C(18) C(21) -68.6(9) ? . . . .
C(18) N(5) C(17) O(4) 3.9(10) ? . . . .
C(18) N(5) C(17) C(16) -175.1(5) ? . . . .
N(1) C(1) C(2) C(3) -1.3(8) ? . . . .
N(1) C(1) C(6) O(1) -153.8(4) ? . . . .
N(1) C(1) C(6) N(2) 23.5(7) ? . . . .
C(2) C(1) C(6) O(1) 26.0(8) ? . . . .
C(2) C(1) C(6) N(2) -156.7(5) ? . . . .
C(6) C(1) C(2) C(3) 179.0(5) ? . . . .
C(1) C(2) C(3) C(4) 1.9(8) ? . . . .
C(2) C(3) C(4) C(5) -1.1(9) ? . . . .
C(3) C(4) C(5) N(1) -0.4(8) ? . . . .
C(3) C(4) C(5) C(14) -179.2(5) ? . . . .
N(1) C(5) C(14) O(3) -161.9(5) ? . . . .
N(1) C(5) C(14) N(4) 12.5(7) ? . . . .
C(4) C(5) C(14) O(3) 17.0(8) ? . . . .
C(4) C(5) C(14) N(4) -168.6(5) ? . . . .
O(1) C(7) C(8) N(2) 5.9(5) ? . . . .
O(1) C(7) C(8) C(9) -110.2(5) ? . . . .
N(2) C(8) C(9) O(2) 23.1(7) ? . . . .
N(2) C(8) C(9) N(3) -158.4(5) ? . . . .
C(7) C(8) C(9) O(2) 138.8(6) ? . . . .
C(7) C(8) C(9) N(3) -42.6(8) ? . . . .
O(3) C(15) C(16) N(4) 1.0(5) ? . . . .
O(3) C(15) C(16) C(17) -116.5(5) ? . . . .
N(4) C(16) C(17) O(4) 8.3(6) ? . . . .
N(4) C(16) C(17) N(5) -172.6(5) ? . . . .
C(15) C(16) C(17) O(4) 124.5(5) ? . . . .
C(15) C(16) C(17) N(5) -56.5(7) ? . . . .
